data_7039073
loop_
_publ_author_name
'Haiges, Ralf'
'Baxter, Amanda F.'
'Goetz, Nadine R.'
'Axhausen, Joachim A.'
'Soltner, Theresa'
'Kornath, Andreas'
'Christe, Karl O.'

_publ_section_title
;
 Protonation of nitriles: isolation and characterization of alkyl- and
 arylnitrilium ions.
;
_journal_issue 20
_journal_name_full 'Dalton transactions (Cambridge, England : 2003)'
_journal_page_first 8494
_journal_page_last 8499
_journal_paper_doi 10.1039/c6dt01301e
_journal_volume 45
_journal_year 2016
_chemical_formula_moiety 'C8 H6 N2, 2(As F6)'
_chemical_formula_sum 'C8 H6 As2 F12 N2'
_chemical_formula_weight 507.99
_space_group_crystal_system monoclinic
_space_group_IT_number 14
_space_group_name_Hall '-P 2ybc'
_space_group_name_H-M_alt 'P 1 21/c 1'
_symmetry_space_group_name_Hall '-P 2ybc'
_symmetry_space_group_name_H-M 'P 1 21/c 1'
_atom_sites_solution_hydrogens mixed
_audit_update_record
;
2016-03-21 deposited with the CCDC.
2016-04-18 downloaded from the CCDC.
;
_cell_angle_alpha 90
_cell_angle_beta 98.3970(10)
_cell_angle_gamma 90
_cell_formula_units_Z 2
_cell_length_a 6.1068(5)
_cell_length_b 12.0339(10)
_cell_length_c 9.5336(8)
_cell_measurement_reflns_used 9822
_cell_measurement_temperature 100.(2)
_cell_measurement_theta_max 30.4968
_cell_measurement_theta_min 2.7439
_cell_volume 693.10(10)
_computing_cell_refinement 'APEX2 v2014.11-0 (Bruker AXS, 2014)'
_computing_data_collection 'Bruker Instrument Service v2012.12.0.3 (Bruker AXS, 2012)'
_computing_data_reduction 'SAINT V8.34A (Bruker AXS, 2013)'
_computing_publication_material 'SHELXTL XT 2014/4 (Bruker AXS, 2014)'
_computing_structure_refinement 'SHELXTL XL 2014/7 (Bruker AXS, 2014)'
_computing_structure_solution 'SHELXTL XT 2014/4 (Bruker AXS, 2014)'
_diffrn_ambient_temperature 100.(2)
_diffrn_detector_area_resol_mean 8.3333
_diffrn_measured_fraction_theta_full 0.999
_diffrn_measured_fraction_theta_max 0.999
_diffrn_measurement_device_type 'Bruker APEX II CCD'
_diffrn_measurement_method 'omega- and phi-scans'
_diffrn_radiation_monochromator 'TRIUMPH curved-crystal'
_diffrn_radiation_type 'MoK\a '
_diffrn_radiation_wavelength 0.71073
_diffrn_reflns_av_R_equivalents 0.0217
_diffrn_reflns_av_unetI/netI 0.0132
_diffrn_reflns_limit_h_max 8
_diffrn_reflns_limit_h_min -8
_diffrn_reflns_limit_k_max 17
_diffrn_reflns_limit_k_min -17
_diffrn_reflns_limit_l_max 13
_diffrn_reflns_limit_l_min -13
_diffrn_reflns_number 13844
_diffrn_reflns_theta_full 30.51
_diffrn_reflns_theta_max 30.51
_diffrn_reflns_theta_min 2.74
_diffrn_source 'fine-focus tube'
_exptl_absorpt_coefficient_mu 4.961
_exptl_absorpt_correction_T_max 0.74
_exptl_absorpt_correction_T_min 0.52
_exptl_absorpt_correction_type multi-scan
_exptl_absorpt_process_details 'SADABS 2014/5 (Bruker AXS, 2014)'
_exptl_crystal_colour 'clear colourless'
_exptl_crystal_density_diffrn 2.434
_exptl_crystal_density_method 'not measured'
_exptl_crystal_description rod
_exptl_crystal_F_000 484
_exptl_crystal_recrystallization_method 'Re-crystallisation from solvent'
_exptl_crystal_size_max 0.269
_exptl_crystal_size_mid 0.141
_exptl_crystal_size_min 0.065
_refine_diff_density_max 0.476
_refine_diff_density_min -0.323
_refine_ls_extinction_method none
_refine_ls_goodness_of_fit_ref 1.072
_refine_ls_hydrogen_treatment mixed
_refine_ls_matrix_type full
_refine_ls_number_parameters 112
_refine_ls_number_reflns 2116
_refine_ls_number_restraints 0
_refine_ls_restrained_S_all 1.072
_refine_ls_R_factor_all 0.0171
_refine_ls_R_factor_gt 0.0145
_refine_ls_shift/su_max 0.001
_refine_ls_shift/su_mean 0.000
_refine_ls_structure_factor_coef Fsqd
_refine_ls_weighting_details 'w=1/[\s^2^(Fo^2^)+(0.0162P)^2^+0.2971P] where P=(Fo^2^+2Fc^2^)/3'
_refine_ls_weighting_scheme calc
_refine_ls_wR_factor_gt 0.0355
_refine_ls_wR_factor_ref 0.0363
_reflns_number_gt 1958
_reflns_number_total 2116
_reflns_threshold_expression 'I > 2\s(I)'
_cod_data_source_file c6dt01301e2.cif
_cod_data_source_block C8H6As2F12N2
_cod_depositor_comments 'Adding full bibliography for 7039066--7039073.cif.'
_cod_database_code 7039073
_solvent_exptl_crystal_recrystallization_method HF

loop_
_space_group_symop_operation_xyz
'x, y, z'
'-x, y+1/2, -z+1/2'
'-x, -y, -z'
'x, -y-1/2, z-1/2'

loop_
_atom_site_type_symbol
_atom_site_label
_atom_site_fract_x
_atom_site_fract_y
_atom_site_fract_z
_atom_site_U_iso_or_equiv
_atom_site_adp_type
_atom_site_calc_flag
_atom_site_refinement_flags_adp
_atom_site_refinement_flags_posn
_atom_site_occupancy
C C1 -0.15683(19) 0.59048(10) 0.23655(12) 0.0150(2) Uani d . . 1
C C2 -0.07617(19) 0.54421(9) 0.11485(12) 0.0135(2) Uani d . . 1
C C3 0.12466(19) 0.48689(10) 0.13571(12) 0.0148(2) Uani d . . 1
H H3 0.2058 0.4787 0.228 0.018 Uiso calc U R 1
C C4 0.20306(19) 0.44215(10) 0.01861(12) 0.0151(2) Uani d . . 1
H H4 0.3397 0.4031 0.0287 0.018 Uiso calc U R 1
N N1 -0.22288(18) 0.62615(9) 0.33111(11) 0.0178(2) Uani d . . 1
H H1 -0.286(3) 0.6514(15) 0.4027(17) 0.021 Uiso d U . 1
As As1 0.68887(2) 0.31457(2) 0.41911(2) 0.01170(4) Uani d . . 1
F F1 0.42102(13) 0.29715(7) 0.46720(9) 0.02271(17) Uani d . . 1
F F2 0.94651(13) 0.33234(8) 0.37160(9) 0.02534(18) Uani d . . 1
F F3 0.57326(13) 0.39898(7) 0.28259(8) 0.02144(16) Uani d . . 1
F F4 0.72493(13) 0.42804(6) 0.53002(8) 0.02191(16) Uani d . . 1
F F5 0.79476(14) 0.22925(7) 0.55548(8) 0.02509(17) Uani d . . 1
F F6 0.63581(13) 0.20098(6) 0.31078(8) 0.01990(15) Uani d . . 1

loop_
_atom_site_aniso_label
_atom_site_aniso_U_11
_atom_site_aniso_U_22
_atom_site_aniso_U_33
_atom_site_aniso_U_12
_atom_site_aniso_U_13
_atom_site_aniso_U_23
C1 0.0139(5) 0.0152(5) 0.0156(5) -0.0008(4) 0.0009(4) 0.0007(4)
C2 0.0156(5) 0.0126(5) 0.0128(5) -0.0020(4) 0.0039(4) -0.0014(4)
C3 0.0153(5) 0.0155(5) 0.0133(5) -0.0003(4) 0.0014(4) 0.0001(4)
C4 0.0145(5) 0.0150(5) 0.0156(5) 0.0006(4) 0.0022(4) 0.0001(4)
N1 0.0172(5) 0.0202(5) 0.0164(5) 0.0008(4) 0.0043(4) -0.0024(4)
As1 0.01129(6) 0.01389(6) 0.01009(6) 0.00146(4) 0.00215(4) -0.00030(4)
F1 0.0167(4) 0.0282(4) 0.0255(4) -0.0029(3) 0.0107(3) -0.0069(3)
F2 0.0133(3) 0.0423(5) 0.0212(4) -0.0029(3) 0.0053(3) -0.0011(3)
F3 0.0252(4) 0.0205(4) 0.0167(3) 0.0045(3) -0.0031(3) 0.0037(3)
F4 0.0268(4) 0.0193(4) 0.0187(3) -0.0009(3) 0.0002(3) -0.0065(3)
F5 0.0352(5) 0.0259(4) 0.0140(3) 0.0113(3) 0.0028(3) 0.0054(3)
F6 0.0246(4) 0.0175(4) 0.0180(4) 0.0016(3) 0.0045(3) -0.0058(3)

loop_
_atom_type_symbol
_atom_type_description
_atom_type_scat_dispersion_real
_atom_type_scat_dispersion_imag
_atom_type_scat_source
C C 0.0033 0.0016 'International Tables Vol C Tables 4.2.6.8 and 6.1.1.4'
H H 0.0000 0.0000 'International Tables Vol C Tables 4.2.6.8 and 6.1.1.4'
N N 0.0061 0.0033 'International Tables Vol C Tables 4.2.6.8 and 6.1.1.4'
F F 0.0171 0.0103 'International Tables Vol C Tables 4.2.6.8 and 6.1.1.4'
As As 0.0499 2.0058 'International Tables Vol C Tables 4.2.6.8 and 6.1.1.4'

loop_
_geom_angle_atom_site_label_1
_geom_angle_atom_site_label_2
_geom_angle_atom_site_label_3
_geom_angle_site_symmetry_1
_geom_angle_site_symmetry_3
_geom_angle
N1 C1 C2 . . 179.02(13)
C3 C2 C4 . 3_565 123.09(10)
C3 C2 C1 . . 118.29(10)
C4 C2 C1 3_565 . 118.62(10)
C4 C3 C2 . . 118.48(10)
C4 C3 H3 . . 120.8
C2 C3 H3 . . 120.8
C3 C4 C2 . 3_565 118.43(11)
C3 C4 H4 . . 120.8
C2 C4 H4 3_565 . 120.8
C1 N1 H1 . . 175.0(11)
F5 As1 F2 . . 90.92(4)
F5 As1 F6 . . 89.80(4)
F2 As1 F6 . . 92.31(4)
F5 As1 F3 . . 178.02(4)
F2 As1 F3 . . 91.01(4)
F6 As1 F3 . . 89.68(4)
F5 As1 F4 . . 90.52(4)
F2 As1 F4 . . 91.34(4)
F6 As1 F4 . . 176.33(4)
F3 As1 F4 . . 89.88(4)
F5 As1 F1 . . 89.61(4)
F2 As1 F1 . . 179.47(4)
F6 As1 F1 . . 87.78(4)
F3 As1 F1 . . 88.47(4)
F4 As1 F1 . . 88.57(4)

loop_
_geom_bond_atom_site_label_1
_geom_bond_atom_site_label_2
_geom_bond_site_symmetry_2
_geom_bond_distance
C1 N1 . 1.1250(16)
C1 C2 . 1.4373(16)
C2 C3 . 1.3958(16)
C2 C4 3_565 1.3994(16)
C3 C4 . 1.3863(16)
C3 H3 . 0.95
C4 C2 3_565 1.3994(16)
C4 H4 . 0.95
N1 H1 . 0.886(17)
As1 F5 . 1.7080(8)
As1 F2 . 1.7130(8)
As1 F6 . 1.7153(7)
As1 F3 . 1.7193(7)
As1 F4 . 1.7214(7)
As1 F1 . 1.7745(8)

loop_
_geom_torsion_atom_site_label_1
_geom_torsion_atom_site_label_2
_geom_torsion_atom_site_label_3
_geom_torsion_atom_site_label_4
_geom_torsion_site_symmetry_1
_geom_torsion_site_symmetry_4
_geom_torsion
C4 C2 C3 C4 3_565 . 0.5(2)
C1 C2 C3 C4 . . -179.99(11)
C2 C3 C4 C2 . 3_565 -0.52(19)
